data_7113358
loop_
_publ_author_name
'Hirata, Kenji'
'Suzuki, Toshiaki'
'Noya, Ai'
'Takei, Izuru'
'Hidai, Masanobu'

_publ_section_title
;
 Syntheses and structures of mono-, di- and tetranuclear rhodium or
 iridium complexes of thiacalix[4]arene derivatives.
;
_journal_issue 29
_journal_name_full 'Chemical communications (Cambridge, England)'
_journal_page_first 3718
_journal_page_last 3720
_journal_paper_doi 10.1039/b502999f
_journal_year 2005
_chemical_formula_moiety 'C60 H74 S8 Rh2 '
_chemical_formula_sum 'C60 H74 Rh2 S8'
_chemical_formula_weight 1257.54
_space_group_IT_number 12
_symmetry_cell_setting monoclinic
_symmetry_Int_Tables_number 12
_symmetry_space_group_name_Hall '-C 2y'
_symmetry_space_group_name_H-M 'C 1 2/m 1'
_audit_creation_date 2005-05-11
_audit_creation_method 'by CrystalStructure v3.5.1'
_cell_angle_alpha 90
_cell_angle_beta 99.764(6)
_cell_angle_gamma 90
_cell_formula_units_Z 2
_cell_length_a 20.712(10)
_cell_length_b 12.942(6)
_cell_length_c 13.568(6)
_cell_measurement_reflns_used 4975
_cell_measurement_temperature 293.1
_cell_measurement_theta_max 27.5
_cell_measurement_theta_min 3.0
_cell_volume 3584(3)
_computing_cell_refinement CrystalClear
_computing_data_collection CrystalClear
_computing_data_reduction CrystalStructure
_computing_publication_material 'CrystalStructure Ver. 3.5.1'
_computing_structure_refinement SHELXL
_computing_structure_solution SHELXS97
_diffrn_detector_area_resol_mean 7.31
_diffrn_measured_fraction_theta_full 0.9619
_diffrn_measured_fraction_theta_max 0.9619
_diffrn_measurement_device_type 'Rigaku Mercury'
_diffrn_measurement_method \w
_diffrn_radiation_type 'Mo K\a'
_diffrn_radiation_wavelength 0.7107
_diffrn_reflns_av_R_equivalents 0.036
_diffrn_reflns_limit_h_max 26
_diffrn_reflns_limit_h_min -26
_diffrn_reflns_limit_k_max 16
_diffrn_reflns_limit_k_min -16
_diffrn_reflns_limit_l_max 13
_diffrn_reflns_limit_l_min -17
_diffrn_reflns_number 26564
_diffrn_reflns_theta_full 27.49
_diffrn_reflns_theta_max 27.49
_exptl_absorpt_coefficient_mu 0.723
_exptl_absorpt_correction_T_max 0.930
_exptl_absorpt_correction_T_min 0.812
_exptl_absorpt_correction_type multi-scan
_exptl_absorpt_process_details 'Jacobson, R. (1998) Private communication'
_exptl_crystal_colour brown
_exptl_crystal_density_diffrn 1.165
_exptl_crystal_density_method 'not measured'
_exptl_crystal_description prism
_exptl_crystal_F_000 1304.00
_exptl_crystal_size_max 0.30
_exptl_crystal_size_mid 0.20
_exptl_crystal_size_min 0.10
_refine_diff_density_max 1.32
_refine_diff_density_min -0.51
_refine_ls_extinction_method none
_refine_ls_goodness_of_fit_ref 1.225
_refine_ls_number_parameters 165
_refine_ls_number_reflns 4143
_refine_ls_R_factor_gt 0.0720
_refine_ls_shift/su_max 0.0000
_refine_ls_structure_factor_coef Fsqd
_refine_ls_weighting_details 'w = 1/[\s^2^(Fo^2^)+(0.1301P)^2^+11.5312P] where P=(Fo^2^+2Fc^2^)/3'
_refine_ls_weighting_scheme calc
_refine_ls_wR_factor_ref 0.2370
_reflns_number_gt 5247
_reflns_number_total 7101
_reflns_threshold_expression F^2^>2.0\s(F^2^)
_cod_data_source_file b502999f.txt
_cod_data_source_block trial01
_cod_original_cell_volume 3584.5(29)
_cod_original_formula_sum 'C60 H74 S8 Rh2 '
_cod_database_code 7113358

loop_
_symmetry_equiv_pos_as_xyz
x,y,z
-x,-y,-z
x+1/2,y+1/2,z
-x+1/2,-y+1/2,-z
-x,y,-z
x,-y,z
-x+1/2,y+1/2,-z
x+1/2,-y+1/2,z

loop_
_atom_site_label
_atom_site_type_symbol
_atom_site_fract_x
_atom_site_fract_y
_atom_site_fract_z
_atom_site_U_iso_or_equiv
_atom_site_adp_type
_atom_site_occupancy
_atom_site_symmetry_multiplicity
_atom_site_calc_flag
Rh1 Rh 0.34209(3) 0.0000 0.09344(4) 0.0398(2) Uani 1.00 1 d
S1 S 0.41967(7) 0.12905(13) 0.08384(11) 0.0523(4) Uani 1.00 1 d
S2 S 0.32095(8) 0.0000 -0.0774(1) 0.0421(4) Uani 1.00 1 d
S3 S 0.5000 0.3215(2) 0.0000 0.0544(5) Uani 1.00 1 d
C1 C 0.4103(2) 0.1588(4) -0.0423(4) 0.0402(11) Uani 1.00 1 d
C2 C 0.4460(3) 0.2401(4) -0.0794(4) 0.0437(11) Uani 1.00 1 d
C3 C 0.4357(3) 0.2644(5) -0.1802(5) 0.052(1) Uani 1.00 1 d
C4 C 0.3898(3) 0.2131(5) -0.2513(4) 0.056(2) Uani 1.00 1 d
C5 C 0.3546(3) 0.1324(5) -0.2166(4) 0.052(1) Uani 1.00 1 d
C6 C 0.3663(2) 0.1063(4) -0.1151(4) 0.0413(11) Uani 1.00 1 d
C7 C 0.3803(5) 0.2437(8) -0.3608(6) 0.083(2) Uani 1.00 1 d
C8 C 0.4447(6) 0.229(2) -0.3987(8) 0.155(7) Uani 1.00 1 d
C9 C 0.3607(9) 0.3596(10) -0.3694(9) 0.148(6) Uani 1.00 1 d
C10 C 0.3237(6) 0.1758(11) -0.4255(6) 0.113(4) Uani 1.00 1 d
C11 C 0.3313(7) 0.0000 0.2484(10) 0.101(5) Uani 1.00 1 d
C12 C 0.3001(6) 0.0839(8) 0.2079(10) 0.107(4) Uani 1.00 1 d
C13 C 0.2489(4) 0.0557(8) 0.1304(7) 0.092(3) Uani 1.00 1 d
C14 C 0.3867(13) 0.0000 0.3355(12) 0.23(2) Uani 1.00 1 d
C15 C 0.319(1) 0.191(2) 0.242(2) 0.30(2) Uani 1.00 1 d
C16 C 0.2000(9) 0.124(2) 0.059(2) 0.243(13) Uani 1.00 1 d
H1 H 0.4687 0.3208 -0.1874 0.0373 Uiso 1.00 1 c
H2 H 0.3223 0.0901 -0.2585 0.0373 Uiso 1.00 1 c
H3 H 0.4575 0.1584 -0.3918 0.1859 Uiso 1.00 1 c
H4 H 0.4394 0.2482 -0.4671 0.1859 Uiso 1.00 1 c
H5 H 0.4776 0.2708 -0.3608 0.1859 Uiso 1.00 1 c
H6 H 0.3549 0.3802 -0.4375 0.1771 Uiso 1.00 1 c
H7 H 0.3944 0.4000 -0.3314 0.1771 Uiso 1.00 1 c
H8 H 0.3210 0.3694 -0.3444 0.1771 Uiso 1.00 1 c
H9 H 0.2837 0.1860 -0.4013 0.1354 Uiso 1.00 1 c
H10 H 0.3354 0.1048 -0.4199 0.1354 Uiso 1.00 1 c
H11 H 0.3184 0.1963 -0.4936 0.1354 Uiso 1.00 1 c
H12 H 0.4272 0.0000 0.3116 0.2781 Uiso 1.00 1 c
H13 H 0.3840 0.0599 0.3750 0.2781 Uiso 1.00 1 c
H14 H 0.3626 0.2045 0.2342 0.3548 Uiso 1.00 1 c
H15 H 0.3151 0.1979 0.3110 0.3548 Uiso 1.00 1 c
H16 H 0.2902 0.2392 0.2039 0.3548 Uiso 1.00 1 c
H17 H 0.2237 0.1680 0.0213 0.2920 Uiso 1.00 1 c
H18 H 0.1753 0.1656 0.0970 0.2920 Uiso 1.00 1 c
H19 H 0.1711 0.0817 0.0146 0.2920 Uiso 1.00 1 c

loop_
_atom_site_aniso_label
_atom_site_aniso_U_11
_atom_site_aniso_U_22
_atom_site_aniso_U_33
_atom_site_aniso_U_12
_atom_site_aniso_U_13
_atom_site_aniso_U_23
Rh1 0.0342(3) 0.0469(4) 0.0417(4) 0.0000 0.0165(2) 0.0000
S1 0.0510(8) 0.0654(9) 0.0411(7) -0.0186(7) 0.0096(6) 0.0029(6)
S2 0.0284(8) 0.0560(11) 0.0424(10) 0.0000 0.0072(7) 0.0000
S3 0.0561(12) 0.0357(9) 0.075(1) 0.0000 0.0203(10) 0.0000
C1 0.036(2) 0.044(3) 0.044(3) 0.008(2) 0.016(2) 0.008(2)
C2 0.040(2) 0.040(3) 0.054(3) 0.008(2) 0.015(2) 0.006(2)
C3 0.054(3) 0.049(3) 0.058(3) 0.013(3) 0.023(3) 0.015(3)
C4 0.065(4) 0.063(4) 0.043(3) 0.018(3) 0.016(3) 0.014(3)
C5 0.054(3) 0.059(3) 0.043(3) 0.014(3) 0.011(2) 0.009(3)
C6 0.033(2) 0.048(3) 0.043(3) 0.011(2) 0.009(2) 0.006(2)
C7 0.095(6) 0.102(6) 0.054(4) 0.016(5) 0.018(4) 0.032(4)
C8 0.099(8) 0.31(2) 0.066(6) 0.028(11) 0.043(6) 0.031(9)
C9 0.23(2) 0.107(9) 0.094(8) 0.031(10) 0.003(9) 0.058(7)
C10 0.137(9) 0.150(10) 0.046(4) -0.008(8) -0.003(5) 0.020(5)
C11 0.084(9) 0.17(2) 0.056(7) 0.0000 0.039(6) 0.0000
C12 0.125(9) 0.093(6) 0.133(9) -0.038(6) 0.102(8) -0.049(6)
C13 0.076(5) 0.129(7) 0.088(5) 0.057(5) 0.060(5) 0.036(5)
C14 0.15(2) 0.50(6) 0.048(8) 0.0000 0.026(10) 0.0000
C15 0.42(3) 0.18(2) 0.38(3) -0.18(2) 0.34(3) -0.20(2)
C16 0.18(2) 0.36(3) 0.23(2) 0.20(2) 0.13(1) 0.14(2)

loop_
_atom_type_symbol
_atom_type_description
_atom_type_scat_dispersion_real
_atom_type_scat_dispersion_imag
_atom_type_scat_source
C C 0.003 0.002
;
International Tables for Crystallography
(1992, Vol. C, Tables 4.2.6.8 and 6.1.1.4)
;
H H 0.000 0.000
;
International Tables for Crystallography
(1992, Vol. C, Table 6.1.1.4)
;
Rh Rh -1.118 0.919
;
International Tables for Crystallography
(1992, Vol. C, Tables 4.2.6.8 and 6.1.1.4)
;
S S 0.125 0.123
;
International Tables for Crystallography
(1992, Vol. C, Tables 4.2.6.8 and 6.1.1.4)
;

loop_
_geom_angle_atom_site_label_1
_geom_angle_atom_site_label_2
_geom_angle_atom_site_label_3
_geom_angle
_geom_angle_publ_flag
S1 Rh1 S2 87.64(5) yes
S1 Rh1 C11 104.0(3) yes
S1 Rh1 C12 92.6(3) yes
S1 Rh1 C13 114.7(3) yes
S2 Rh1 C11 163.2(4) yes
S2 Rh1 C12 133.4(3) yes
S2 Rh1 C13 101.9(2) yes
C11 Rh1 C12 35.7(4) yes
C11 Rh1 C13 62.3(4) yes
C12 Rh1 C13 37.4(4) yes
C1 S1 Rh1 104.5(2) yes
C6 S2 Rh1 105.7(2) yes
C2 C1 C6 115.1(5) yes
C2 C1 S1 122.3(4) yes
C6 C1 S1 122.6(4) yes
C3 C2 S3 116.2(4) yes
C3 C2 C1 121.0(5) yes
S3 C2 C1 122.6(4) yes
C4 C3 H1 131.5(6) no
C4 C3 C2 123.0(6) yes
H1 C3 C2 105.5(5) no
C5 C4 C7 122.3(6) yes
C5 C4 C3 116.9(5) yes
C7 C4 C3 120.8(6) yes
C6 C5 H2 115.3(6) no
C6 C5 C4 119.9(5) yes
H2 C5 C4 124.8(6) no
S2 C6 C1 118.8(4) yes
S2 C6 C5 117.1(4) yes
C1 C6 C5 124.1(5) yes
C8 C7 C9 109(1) yes
C8 C7 C10 110.4(9) yes
C8 C7 C4 108.8(7) yes
C9 C7 C10 109.4(9) yes
C9 C7 C4 108.3(8) yes
C10 C7 C4 110.8(7) yes
H3 C8 H4 109(1) no
H3 C8 H5 109(1) no
H3 C8 C7 109(1) no
H4 C8 H5 109(1) no
H4 C8 C7 109(1) no
H5 C8 C7 109(1) no
H6 C9 H7 109(1) no
H6 C9 H8 109(1) no
H6 C9 C7 109(1) no
H7 C9 H8 109(1) no
H7 C9 C7 109(1) no
H8 C9 C7 109(1) no
H9 C10 H10 109(1) no
H9 C10 H11 109(1) no
H9 C10 C7 109.5(9) no
H10 C10 H11 109(1) no
H10 C10 C7 109(1) no
H11 C10 C7 109(1) no
C12 C11 C14 125.2(7) yes
C12 C11 Rh1 73.8(8) yes
C14 C11 Rh1 125(1) yes
C13 C12 C15 126(1) yes
C13 C12 Rh1 71.5(7) yes
C15 C12 Rh1 124(1) yes
C15 C12 C11 123(1) yes
C11 C12 C13 110(1) yes
C11 C12 Rh1 70.5(8) yes
C16 C13 Rh1 123.3(9) yes
C16 C13 C12 130(1) yes
C12 C13 Rh1 71.1(7) yes
H12 C14 H13 109(1) no
H12 C14 C11 109(1) no
H13 C14 C11 109(1) no
H14 C15 H15 109(2) no
H14 C15 H16 109(2) no
H14 C15 C12 109(2) no
H15 C15 H16 109(2) no
H15 C15 C12 109(2) no
H16 C15 C12 109(2) no
H17 C16 H18 109(2) no
H17 C16 H19 109(1) no
H17 C16 C13 109(1) no
H18 C16 H19 109(1) no
H18 C16 C13 109(1) no
H19 C16 C13 109(1) no

loop_
_geom_bond_atom_site_label_1
_geom_bond_atom_site_label_2
_geom_bond_distance
_geom_bond_publ_flag
Rh1 S1 2.337(2) yes
Rh1 S2 2.284(2) yes
Rh1 C11 2.15(1) yes
Rh1 C12 2.19(1) yes
Rh1 C13 2.20(1) yes
S1 C1 1.733(5) yes
S2 C6 1.789(6) yes
S3 C2 1.765(5) yes
C1 C2 1.426(8) yes
C1 C6 1.400(7) yes
C2 C3 1.384(9) yes
C3 C4 1.401(8) yes
C3 H1 1.015(6) no
C4 C5 1.400(9) yes
C4 C7 1.52(1) yes
C5 C6 1.399(8) yes
C5 H2 0.971(6) no
C7 C8 1.52(2) yes
C7 C9 1.55(2) yes
C7 C10 1.60(1) yes
C8 H3 0.95(2) no
C8 H4 0.95(1) no
C8 H5 0.95(1) no
C9 H6 0.95(1) no
C9 H7 0.95(1) no
C9 H8 0.95(2) no
C10 H9 0.95(1) no
C10 H10 0.95(1) no
C10 H11 0.950(9) no
C11 C12 1.33(1) yes
C11 C14 1.50(2) yes
C12 C13 1.41(1) yes
C12 C15 1.49(2) yes
C13 C16 1.56(2) yes
C14 H12 0.95(3) no
C14 H13 0.95(1) no
C15 H14 0.95(3) no
C15 H15 0.95(3) no
C15 H16 0.95(2) no
C16 H17 0.95(2) no
C16 H18 0.95(2) no
C16 H19 0.95(2) no

loop_
_geom_torsion_atom_site_label_1
_geom_torsion_atom_site_label_2
_geom_torsion_atom_site_label_3
_geom_torsion_atom_site_label_4
_geom_torsion
_geom_torsion_publ_flag
S2 Rh1 S1 C1 6.0(2) yes
C11 Rh1 S1 C1 -161.7(2) yes
C12 Rh1 S1 C1 -127.3(2) yes
C13 Rh1 S1 C1 -96.0(2) yes
S1 Rh1 S2 C6 -7.3(2) yes
C11 Rh1 S2 C6 127.0(2) yes
C12 Rh1 S2 C6 84.0(2) yes
C13 Rh1 S2 C6 107.4(2) yes
S1 Rh1 C11 C12 74.5(8) yes
S1 Rh1 C11 C14 -47.44(7) yes
S2 Rh1 C11 C12 -58.0(7) yes
S2 Rh1 C11 C14 -179(509) yes
C12 Rh1 C11 C14 -122.0(5) yes
C13 Rh1 C11 C12 -36.3(7) yes
C13 Rh1 C11 C14 -158.27(8) yes
S1 Rh1 C12 C11 -110.6(7) yes
S1 Rh1 C12 C13 129.0(6) yes
S1 Rh1 C12 C15 6(1) yes
S2 Rh1 C12 C11 160.3(6) yes
S2 Rh1 C12 C13 39.8(8) yes
S2 Rh1 C12 C15 -82(1) yes
C11 Rh1 C12 C13 -120.4(8) yes
C11 Rh1 C12 C15 117(1) yes
C13 Rh1 C12 C11 120.4(9) yes
C13 Rh1 C12 C15 -122(1) yes
S1 Rh1 C13 C12 -58.7(6) yes
S1 Rh1 C13 C16 67(1) yes
S2 Rh1 C13 C12 -151.6(6) yes
S2 Rh1 C13 C16 -25(1) yes
C11 Rh1 C13 C12 34.7(5) yes
C11 Rh1 C13 C16 160(1) yes
C12 Rh1 C13 C16 126(1) yes
Rh1 S1 C1 C2 175.6(4) yes
Rh1 S1 C1 C6 -3.2(5) yes
Rh1 S2 C6 C1 7.9(5) yes
Rh1 S2 C6 C5 -171.2(4) yes
S1 C1 C2 S3 -3.0(7) yes
S1 C1 C2 C3 -177.7(5) yes
C6 C1 C2 S3 175.9(4) yes
C6 C1 C2 C3 1.2(8) yes
S1 C1 C6 S2 -3.2(7) yes
S1 C1 C6 C5 175.9(5) yes
C2 C1 C6 S2 178.0(4) yes
C2 C1 C6 C5 -3.0(8) yes
S3 C2 C3 C4 -174.0(5) yes
S3 C2 C3 H1 8.5(7) no
C1 C2 C3 C4 1.0(9) yes
C1 C2 C3 H1 -176.5(5) no
C2 C3 C4 C5 -1(1) yes
C2 C3 C4 C7 179.5(7) yes
H1 C3 C4 C5 175.3(8) no
H1 C3 C4 C7 -3(1) no
C3 C4 C5 C6 0(1) yes
C3 C4 C5 H2 -178.5(7) no
C7 C4 C5 C6 178.7(6) yes
C7 C4 C5 H2 0(1) no
C3 C4 C7 C8 60(1) yes
C3 C4 C7 C9 -58(1) yes
C3 C4 C7 C10 -178.2(8) yes
C5 C4 C7 C8 -118(1) yes
C5 C4 C7 C9 122(1) yes
C5 C4 C7 C10 2(1) yes
C4 C5 C6 S2 -178.3(5) yes
C4 C5 C6 C1 2.6(9) yes
H2 C5 C6 S2 0.1(9) no
H2 C5 C6 C1 -179.0(7) no
C4 C7 C8 H3 60(1) no
C4 C7 C8 H4 -179(508) no
C4 C7 C8 H5 -59(1) no
C9 C7 C8 H3 178.4(8) no
C9 C7 C8 H4 -61(1) no
C9 C7 C8 H5 58(1) no
C10 C7 C8 H3 -61(1) no
C10 C7 C8 H4 58(1) no
C10 C7 C8 H5 178(1) no
C4 C7 C9 H6 179(358) no
C4 C7 C9 H7 59(1) no
C4 C7 C9 H8 -60(1) no
C8 C7 C9 H6 61(1) no
C8 C7 C9 H7 -58(1) no
C8 C7 C9 H8 -178.8(9) no
C10 C7 C9 H6 -59(1) no
C10 C7 C9 H7 -179(359) no
C10 C7 C9 H8 60(1) no
C4 C7 C10 H9 59(1) no
C4 C7 C10 H10 -60(1) no
C4 C7 C10 H11 179(622) no
C8 C7 C10 H9 -179(359) no
C8 C7 C10 H10 60(1) no
C8 C7 C10 H11 -59(1) no
C9 C7 C10 H9 -59(1) no
C9 C7 C10 H10 -179(359) no
C9 C7 C10 H11 60(1) no
Rh1 C11 C12 C13 60(1) yes
Rh1 C11 C12 C15 -119(1) yes
C14 C11 C12 Rh1 121(1) yes
C14 C11 C12 C13 -177(1) yes
C14 C11 C12 C15 2(2) yes
Rh1 C11 C14 H12 0.000000 no
Rh1 C11 C14 H13 120(1) no
C12 C11 C14 H12 -94(1) no
C12 C11 C14 H13 25(2) no
Rh1 C12 C13 C16 -117(1) yes
C11 C12 C13 Rh1 -60(1) yes
C11 C12 C13 C16 -178(1) yes
C15 C12 C13 Rh1 119(1) yes
C15 C12 C13 C16 2(2) yes
Rh1 C12 C15 H14 -27(2) no
Rh1 C12 C15 H15 -147(1) no
Rh1 C12 C15 H16 92(2) no
C11 C12 C15 H14 60(2) no
C11 C12 C15 H15 -59(3) no
C11 C12 C15 H16 -179(622) no
C13 C12 C15 H14 -119(2) no
C13 C12 C15 H15 120(2) no
C13 C12 C15 H16 0(3) no
Rh1 C13 C16 H17 -32(2) no
Rh1 C13 C16 H18 -152(1) no
Rh1 C13 C16 H19 87(1) no
C12 C13 C16 H17 59(2) no
C12 C13 C16 H18 -60(2) no
C12 C13 C16 H19 179(719) no
